data_7202325
loop_
_publ_author_name
'Du, Miao'
'Zhang, Zhi-Hui'
'Wang, Xiu-Guang'
'Tang, Liang-Fu'
'Zhao, Xiao-Jun'

_publ_section_title
;
 Structural modulation of polythreading and interpenetrating
 coordination networks with an elongated dipyridyl building block and
 various anionic co-ligands
;
_journal_issue 12
_journal_name_full CrystEngComm
_journal_page_first 1855
_journal_paper_doi 10.1039/b810121c
_journal_volume 10
_journal_year 2008
_chemical_formula_sum 'C44 H44 Co N14 S2'
_chemical_formula_weight 891.98
_chemical_name_systematic
;
?
;
_space_group_IT_number 60
_symmetry_cell_setting orthorhombic
_symmetry_space_group_name_Hall '-P 2n 2ab'
_symmetry_space_group_name_H-M 'P b c n'
_atom_sites_solution_hydrogens geom
_atom_sites_solution_primary direct
_atom_sites_solution_secondary difmap
_audit_creation_method SHELXL-97
_cell_angle_alpha 90.00
_cell_angle_beta 90.00
_cell_angle_gamma 90.00
_cell_formula_units_Z 4
_cell_length_a 24.758(2)
_cell_length_b 24.387(2)
_cell_length_c 8.2917(7)
_cell_measurement_reflns_used 2094
_cell_measurement_temperature 293(2)
_cell_measurement_theta_max 19.39
_cell_measurement_theta_min 2.34
_cell_volume 5006.3(7)
_computing_cell_refinement 'Bruker APEX II'
_computing_data_collection 'Bruker APEX II'
_computing_data_reduction 'Bruker SAINT'
_computing_molecular_graphics 'Bruker SHELXTL'
_computing_publication_material 'Bruker SHELXTL'
_computing_structure_refinement 'SHELXL-97 (Sheldrick, 1997)'
_computing_structure_solution 'SHELXS-97 (Sheldrick, 1990)'
_diffrn_ambient_temperature 293(2)
_diffrn_measured_fraction_theta_full 0.999
_diffrn_measured_fraction_theta_max 0.999
_diffrn_measurement_device_type 'APEX II CCD area detector'
_diffrn_measurement_method 'phi and omega scans'
_diffrn_radiation_monochromator graphite
_diffrn_radiation_source 'fine-focus sealed tube'
_diffrn_radiation_type MoK\a
_diffrn_radiation_wavelength 0.71073
_diffrn_reflns_av_R_equivalents 0.0708
_diffrn_reflns_av_sigmaI/netI 0.0562
_diffrn_reflns_limit_h_max 28
_diffrn_reflns_limit_h_min -29
_diffrn_reflns_limit_k_max 29
_diffrn_reflns_limit_k_min -26
_diffrn_reflns_limit_l_max 9
_diffrn_reflns_limit_l_min -9
_diffrn_reflns_number 25637
_diffrn_reflns_theta_full 25.00
_diffrn_reflns_theta_max 25.00
_diffrn_reflns_theta_min 2.34
_exptl_absorpt_coefficient_mu 0.470
_exptl_absorpt_correction_T_max 0.8932
_exptl_absorpt_correction_T_min 0.8687
_exptl_absorpt_correction_type multi-scan
_exptl_absorpt_process_details SADABS
_exptl_crystal_colour PINK
_exptl_crystal_density_diffrn 1.183
_exptl_crystal_density_meas ?
_exptl_crystal_density_method 'not measured'
_exptl_crystal_description PRISM
_exptl_crystal_F_000 1860
_exptl_crystal_size_max 0.46
_exptl_crystal_size_mid 0.25
_exptl_crystal_size_min 0.24
_refine_diff_density_max 0.865
_refine_diff_density_min -0.654
_refine_diff_density_rms 0.093
_refine_ls_extinction_method none
_refine_ls_goodness_of_fit_ref 1.021
_refine_ls_hydrogen_treatment constr
_refine_ls_matrix_type full
_refine_ls_number_parameters 280
_refine_ls_number_reflns 4405
_refine_ls_number_restraints 0
_refine_ls_restrained_S_all 1.021
_refine_ls_R_factor_all 0.1179
_refine_ls_R_factor_gt 0.0711
_refine_ls_shift/su_max 0.000
_refine_ls_shift/su_mean 0.000
_refine_ls_structure_factor_coef Fsqd
_refine_ls_weighting_details 'calc w=1/[\s^2^(Fo^2^)+(0.1436P)^2^+0.0000P] where P=(Fo^2^+2Fc^2^)/3'
_refine_ls_weighting_scheme calc
_refine_ls_wR_factor_gt 0.2150
_refine_ls_wR_factor_ref 0.2366
_reflns_number_gt 2383
_reflns_number_total 4405
_reflns_threshold_expression >2sigma(I)
_cod_data_source_file b810121c.txt
_cod_data_source_block 2.Co
_cod_depositor_comments
;
The following automatic conversions were performed:
'_symmetry_cell_setting' value 'Orthorhombic' changed to 'orthorhombic'
according to '/home/saulius/struct/CIF-dictionaries/cif_core.dic'
dictionary named 'cif_core.dic' version 2.4.1 from
2010-06-29.

'_exptl_absorpt_correction_type' value 'MULTI-SCAN' changed
to 'multi-scan' according to
'/home/saulius/struct/CIF-dictionaries/cif_core.dic' dictionary named
'cif_core.dic' version 2.4.1 from 2010-06-29.

Automatic conversion script
Id: cif_fix_enum 1527 2010-12-29 10:47:43Z saulius 

The following automatic conversions were performed:

'_exptl_crystal_density_meas' value 'NONE' was changed to '?' - the
value is perceived as not measured.

Automatic conversion script
Id: cif_fix_values 3008 2015-01-20 13:52:24Z robertas 
;
_cod_original_cell_volume 5006.2(7)
_cod_original_sg_symbol_H-M Pbcn
_cod_database_code 7202325

loop_
_symmetry_equiv_pos_as_xyz
'x, y, z'
'-x+1/2, -y+1/2, z+1/2'
'-x, y, -z+1/2'
'x+1/2, -y+1/2, -z'
'-x, -y, -z'
'x-1/2, y-1/2, -z-1/2'
'x, -y, z-1/2'
'-x-1/2, y-1/2, z'

loop_
_atom_site_label
_atom_site_type_symbol
_atom_site_fract_x
_atom_site_fract_y
_atom_site_fract_z
_atom_site_U_iso_or_equiv
_atom_site_adp_type
_atom_site_occupancy
_atom_site_symmetry_multiplicity
_atom_site_calc_flag
_atom_site_refinement_flags
_atom_site_disorder_assembly
_atom_site_disorder_group
Co1 Co 0.5000 0.73208(3) -0.2500 0.0531(3) Uani 1 2 d S . .
S1 S 0.63097(14) 0.72016(15) -0.6717(4) 0.231(2) Uani 1 1 d . . .
N1 N 0.54965(14) 0.67027(15) -0.1334(5) 0.0588(10) Uani 1 1 d . . .
N2 N 0.71570(14) 0.50924(15) 0.2237(4) 0.0503(9) Uani 1 1 d . . .
N3 N 0.68401(15) 0.46753(15) 0.1699(5) 0.0580(10) Uani 1 1 d . . .
N4 N 0.80709(15) 0.47659(15) 0.2184(4) 0.0506(9) Uani 1 1 d . . .
N5 N 0.83899(14) 0.51448(14) 0.1452(4) 0.0512(9) Uani 1 1 d . . .
N6 N 0.95233(15) 0.29629(15) -0.1361(5) 0.0568(10) Uani 1 1 d . . .
N7 N 0.55161(18) 0.73187(16) -0.4465(6) 0.0661(11) Uani 1 1 d . . .
C1 C 0.61620(17) 0.59077(18) 0.0140(6) 0.0541(12) Uani 1 1 d . . .
C2 C 0.55992(18) 0.59028(19) 0.0308(7) 0.0670(14) Uani 1 1 d . . .
H2 H 0.5433 0.5632 0.0923 0.080 Uiso 1 1 calc R . .
C3 C 0.52919(18) 0.6299(2) -0.0437(7) 0.0700(15) Uani 1 1 d . . .
H3 H 0.4919 0.6284 -0.0308 0.084 Uiso 1 1 calc R . .
C4 C 0.60326(18) 0.67109(19) -0.1447(6) 0.0643(13) Uani 1 1 d . . .
H4 H 0.6190 0.6995 -0.2028 0.077 Uiso 1 1 calc R . .
C5 C 0.63677(19) 0.63281(19) -0.0764(6) 0.0615(13) Uani 1 1 d . . .
H5 H 0.6739 0.6354 -0.0918 0.074 Uiso 1 1 calc R . .
C6 C 0.65071(18) 0.54964(18) 0.0913(5) 0.0534(12) Uani 1 1 d . . .
C7 C 0.69748(18) 0.55918(18) 0.1780(6) 0.0522(11) Uani 1 1 d . . .
C8 C 0.7252(2) 0.6103(2) 0.2295(7) 0.0760(16) Uani 1 1 d . . .
H8A H 0.7290 0.6104 0.3447 0.114 Uiso 1 1 calc R . .
H8B H 0.7042 0.6415 0.1966 0.114 Uiso 1 1 calc R . .
H8C H 0.7603 0.6121 0.1804 0.114 Uiso 1 1 calc R . .
C9 C 0.64423(18) 0.49205(19) 0.0909(6) 0.0560(12) Uani 1 1 d . . .
C10 C 0.6011(2) 0.4584(2) 0.0149(7) 0.0748(15) Uani 1 1 d . . .
H10A H 0.6148 0.4223 -0.0069 0.112 Uiso 1 1 calc R . .
H10B H 0.5899 0.4752 -0.0842 0.112 Uiso 1 1 calc R . .
H10C H 0.5708 0.4558 0.0868 0.112 Uiso 1 1 calc R . .
C11 C 0.76270(17) 0.4958(2) 0.3193(6) 0.0567(12) Uani 1 1 d . . .
H11A H 0.7533 0.4675 0.3967 0.068 Uiso 1 1 calc R . .
H11B H 0.7742 0.5280 0.3788 0.068 Uiso 1 1 calc R . .
C12 C 0.87461(18) 0.48535(18) 0.0613(5) 0.0509(11) Uani 1 1 d . . .
C13 C 0.91892(17) 0.5134(2) -0.0275(6) 0.0629(13) Uani 1 1 d . . .
H13A H 0.9058 0.5474 -0.0708 0.094 Uiso 1 1 calc R . .
H13B H 0.9312 0.4903 -0.1139 0.094 Uiso 1 1 calc R . .
H13C H 0.9483 0.5205 0.0449 0.094 Uiso 1 1 calc R . .
C14 C 0.86545(18) 0.42837(18) 0.0806(5) 0.0549(12) Uani 1 1 d . . .
C15 C 0.82191(18) 0.42486(18) 0.1835(6) 0.0537(11) Uani 1 1 d . . .
C16 C 0.7931(2) 0.3758(2) 0.2478(7) 0.0856(18) Uani 1 1 d . . .
H16A H 0.8006 0.3721 0.3609 0.128 Uiso 1 1 calc R . .
H16B H 0.8052 0.3437 0.1919 0.128 Uiso 1 1 calc R . .
H16C H 0.7549 0.3802 0.2322 0.128 Uiso 1 1 calc R . .
C17 C 0.89555(18) 0.38299(18) 0.0074(6) 0.0554(12) Uani 1 1 d . . .
C18 C 0.90252(19) 0.37976(18) -0.1566(6) 0.0613(13) Uani 1 1 d . . .
H18 H 0.8883 0.4069 -0.2231 0.074 Uiso 1 1 calc R . .
C19 C 0.9304(2) 0.33661(19) -0.2226(6) 0.0642(14) Uani 1 1 d . . .
H19 H 0.9341 0.3354 -0.3341 0.077 Uiso 1 1 calc R . .
C20 C 0.9450(2) 0.2991(2) 0.0225(7) 0.0683(14) Uani 1 1 d . . .
H20 H 0.9590 0.2710 0.0858 0.082 Uiso 1 1 calc R . .
C21 C 0.9179(2) 0.3411(2) 0.0987(6) 0.0699(15) Uani 1 1 d . . .
H21 H 0.9146 0.3413 0.2105 0.084 Uiso 1 1 calc R . .
C22 C 0.5849(3) 0.7277(2) -0.5363(7) 0.0773(17) Uani 1 1 d . . .

loop_
_atom_site_aniso_label
_atom_site_aniso_U_11
_atom_site_aniso_U_22
_atom_site_aniso_U_33
_atom_site_aniso_U_23
_atom_site_aniso_U_13
_atom_site_aniso_U_12
Co1 0.0459(5) 0.0431(5) 0.0703(7) 0.000 -0.0105(4) 0.000
S1 0.239(3) 0.265(4) 0.189(3) 0.090(3) 0.131(3) 0.150(3)
N1 0.045(2) 0.051(2) 0.080(3) 0.003(2) -0.007(2) -0.0005(17)
N2 0.048(2) 0.054(2) 0.048(2) 0.0005(18) 0.0001(17) 0.0078(18)
N3 0.059(2) 0.057(2) 0.058(2) 0.007(2) 0.002(2) 0.005(2)
N4 0.047(2) 0.057(2) 0.048(2) -0.0019(18) 0.0032(17) 0.0083(18)
N5 0.045(2) 0.055(2) 0.053(2) -0.0055(19) -0.0037(18) 0.0030(18)
N6 0.060(2) 0.048(2) 0.063(3) 0.006(2) 0.010(2) 0.0075(18)
N7 0.059(3) 0.063(3) 0.076(3) -0.003(2) -0.005(2) 0.004(2)
C1 0.050(3) 0.049(3) 0.064(3) 0.003(2) -0.007(2) 0.005(2)
C2 0.048(3) 0.055(3) 0.099(4) 0.022(3) -0.002(3) 0.000(2)
C3 0.039(3) 0.065(3) 0.106(5) 0.017(3) -0.008(3) -0.001(2)
C4 0.050(3) 0.059(3) 0.084(4) 0.012(3) -0.001(3) 0.000(2)
C5 0.044(3) 0.065(3) 0.075(4) 0.012(3) 0.001(2) 0.006(2)
C6 0.047(3) 0.056(3) 0.057(3) 0.000(2) -0.001(2) 0.008(2)
C7 0.049(3) 0.050(3) 0.058(3) -0.005(2) 0.002(2) 0.011(2)
C8 0.067(3) 0.064(3) 0.097(4) -0.011(3) -0.016(3) 0.008(3)
C9 0.054(3) 0.058(3) 0.057(3) 0.009(2) 0.000(2) 0.004(2)
C10 0.073(3) 0.068(3) 0.084(4) 0.004(3) -0.010(3) -0.008(3)
C11 0.049(3) 0.069(3) 0.052(3) -0.001(2) -0.002(2) 0.019(2)
C12 0.050(3) 0.055(3) 0.048(3) -0.004(2) -0.007(2) 0.004(2)
C13 0.049(3) 0.069(3) 0.071(3) -0.005(3) 0.003(2) -0.004(2)
C14 0.054(3) 0.056(3) 0.054(3) -0.001(2) 0.000(2) 0.011(2)
C15 0.056(3) 0.049(3) 0.056(3) 0.002(2) 0.008(2) 0.009(2)
C16 0.088(4) 0.068(4) 0.102(5) 0.021(3) 0.029(3) 0.017(3)
C17 0.056(3) 0.050(3) 0.060(3) 0.001(2) 0.009(2) 0.009(2)
C18 0.074(3) 0.052(3) 0.058(3) 0.002(2) 0.004(3) 0.020(2)
C19 0.076(3) 0.057(3) 0.059(3) 0.002(3) 0.008(3) 0.018(3)
C20 0.070(3) 0.072(3) 0.063(4) 0.015(3) 0.012(3) 0.024(3)
C21 0.084(4) 0.067(3) 0.059(3) 0.006(3) 0.014(3) 0.029(3)
C22 0.092(4) 0.071(4) 0.069(4) 0.010(3) 0.006(3) 0.031(3)

loop_
_atom_type_symbol
_atom_type_description
_atom_type_scat_dispersion_real
_atom_type_scat_dispersion_imag
_atom_type_scat_source
C C 0.0033 0.0016 'International Tables Vol C Tables 4.2.6.8 and 6.1.1.4'
H H 0.0000 0.0000 'International Tables Vol C Tables 4.2.6.8 and 6.1.1.4'
N N 0.0061 0.0033 'International Tables Vol C Tables 4.2.6.8 and 6.1.1.4'
S S 0.1246 0.1234 'International Tables Vol C Tables 4.2.6.8 and 6.1.1.4'
Co Co 0.3494 0.9721 'International Tables Vol C Tables 4.2.6.8 and 6.1.1.4'

loop_
_geom_angle_atom_site_label_1
_geom_angle_atom_site_label_2
_geom_angle_atom_site_label_3
_geom_angle
_geom_angle_site_symmetry_1
_geom_angle_site_symmetry_3
_geom_angle_publ_flag
N7 Co1 N7 179.7(2) . 3_654 ?
N7 Co1 N1 89.84(15) . 3_654 ?
N7 Co1 N1 89.97(15) 3_654 3_654 ?
N7 Co1 N1 89.97(15) . . ?
N7 Co1 N1 89.84(16) 3_654 . ?
N1 Co1 N1 92.1(2) 3_654 . ?
N7 Co1 N6 90.48(16) . 8_765 ?
N7 Co1 N6 89.72(16) 3_654 8_765 ?
N1 Co1 N6 177.91(14) 3_654 8_765 ?
N1 Co1 N6 89.96(14) . 8_765 ?
N7 Co1 N6 89.72(16) . 6_565 ?
N7 Co1 N6 90.48(16) 3_654 6_565 ?
N1 Co1 N6 89.96(14) 3_654 6_565 ?
N1 Co1 N6 177.91(14) . 6_565 ?
N6 Co1 N6 87.98(19) 8_765 6_565 ?
C4 N1 C3 115.4(4) . . ?
C4 N1 Co1 121.5(3) . . ?
C3 N1 Co1 123.1(3) . . ?
C7 N2 N3 112.9(4) . . ?
C7 N2 C11 128.8(4) . . ?
N3 N2 C11 118.3(4) . . ?
C9 N3 N2 104.7(4) . . ?
C15 N4 N5 112.5(3) . . ?
C15 N4 C11 129.1(4) . . ?
N5 N4 C11 118.4(4) . . ?
C12 N5 N4 104.8(3) . . ?
C20 N6 C19 116.0(4) . . ?
C20 N6 Co1 122.7(3) . 6_655 ?
C19 N6 Co1 121.3(3) . 6_655 ?
C22 N7 Co1 169.0(4) . . ?
C5 C1 C2 115.5(4) . . ?
C5 C1 C6 122.4(4) . . ?
C2 C1 C6 122.1(4) . . ?
C3 C2 C1 120.0(4) . . ?
C3 C2 H2 120.0 . . ?
C1 C2 H2 120.0 . . ?
N1 C3 C2 124.0(4) . . ?
N1 C3 H3 118.0 . . ?
C2 C3 H3 118.0 . . ?
N1 C4 C5 124.3(5) . . ?
N1 C4 H4 117.8 . . ?
C5 C4 H4 117.8 . . ?
C1 C5 C4 120.7(4) . . ?
C1 C5 H5 119.6 . . ?
C4 C5 H5 119.6 . . ?
C7 C6 C9 105.3(4) . . ?
C7 C6 C1 126.9(4) . . ?
C9 C6 C1 127.8(4) . . ?
N2 C7 C6 105.9(4) . . ?
N2 C7 C8 121.4(4) . . ?
C6 C7 C8 132.6(4) . . ?
C7 C8 H8A 109.5 . . ?
C7 C8 H8B 109.5 . . ?
H8A C8 H8B 109.5 . . ?
C7 C8 H8C 109.5 . . ?
H8A C8 H8C 109.5 . . ?
H8B C8 H8C 109.5 . . ?
N3 C9 C6 111.3(4) . . ?
N3 C9 C10 119.6(4) . . ?
C6 C9 C10 129.2(4) . . ?
C9 C10 H10A 109.5 . . ?
C9 C10 H10B 109.5 . . ?
H10A C10 H10B 109.5 . . ?
C9 C10 H10C 109.5 . . ?
H10A C10 H10C 109.5 . . ?
H10B C10 H10C 109.5 . . ?
N2 C11 N4 111.4(4) . . ?
N2 C11 H11A 109.3 . . ?
N4 C11 H11A 109.3 . . ?
N2 C11 H11B 109.3 . . ?
N4 C11 H11B 109.3 . . ?
H11A C11 H11B 108.0 . . ?
N5 C12 C14 111.0(4) . . ?
N5 C12 C13 120.2(4) . . ?
C14 C12 C13 128.6(4) . . ?
C12 C13 H13A 109.5 . . ?
C12 C13 H13B 109.5 . . ?
H13A C13 H13B 109.5 . . ?
C12 C13 H13C 109.5 . . ?
H13A C13 H13C 109.5 . . ?
H13B C13 H13C 109.5 . . ?
C15 C14 C12 104.8(4) . . ?
C15 C14 C17 127.4(4) . . ?
C12 C14 C17 127.8(4) . . ?
N4 C15 C14 106.8(4) . . ?
N4 C15 C16 123.0(4) . . ?
C14 C15 C16 130.2(4) . . ?
C15 C16 H16A 109.5 . . ?
C15 C16 H16B 109.5 . . ?
H16A C16 H16B 109.5 . . ?
C15 C16 H16C 109.5 . . ?
H16A C16 H16C 109.5 . . ?
H16B C16 H16C 109.5 . . ?
C18 C17 C21 116.6(4) . . ?
C18 C17 C14 121.1(4) . . ?
C21 C17 C14 122.2(5) . . ?
C19 C18 C17 120.1(4) . . ?
C19 C18 H18 119.9 . . ?
C17 C18 H18 119.9 . . ?
N6 C19 C18 123.8(5) . . ?
N6 C19 H19 118.1 . . ?
C18 C19 H19 118.1 . . ?
N6 C20 C21 124.0(5) . . ?
N6 C20 H20 118.0 . . ?
C21 C20 H20 118.0 . . ?
C20 C21 C17 119.4(5) . . ?
C20 C21 H21 120.3 . . ?
C17 C21 H21 120.3 . . ?
N7 C22 S1 177.2(6) . . ?

loop_
_geom_bond_atom_site_label_1
_geom_bond_atom_site_label_2
_geom_bond_distance
_geom_bond_site_symmetry_2
_geom_bond_publ_flag
Co1 N7 2.070(5) . ?
Co1 N7 2.070(5) 3_654 ?
Co1 N1 2.172(4) 3_654 ?
Co1 N1 2.172(4) . ?
Co1 N6 2.176(4) 8_765 ?
Co1 N6 2.176(4) 6_565 ?
S1 C22 1.611(7) . ?
N1 C4 1.331(6) . ?
N1 C3 1.334(6) . ?
N2 C7 1.353(5) . ?
N2 N3 1.360(5) . ?
N2 C11 1.446(5) . ?
N3 C9 1.325(5) . ?
N4 C15 1.345(5) . ?
N4 N5 1.359(5) . ?
N4 C11 1.458(5) . ?
N5 C12 1.329(5) . ?
N6 C20 1.329(6) . ?
N6 C19 1.333(6) . ?
N6 Co1 2.176(4) 6_655 ?
N7 C22 1.116(6) . ?
C1 C5 1.369(6) . ?
C1 C2 1.400(6) . ?
C1 C6 1.465(6) . ?
C2 C3 1.376(6) . ?
C2 H2 0.9300 . ?
C3 H3 0.9300 . ?
C4 C5 1.371(6) . ?
C4 H4 0.9300 . ?
C5 H5 0.9300 . ?
C6 C7 1.383(6) . ?
C6 C9 1.414(6) . ?
C7 C8 1.486(7) . ?
C8 H8A 0.9600 . ?
C8 H8B 0.9600 . ?
C8 H8C 0.9600 . ?
C9 C10 1.487(6) . ?
C10 H10A 0.9600 . ?
C10 H10B 0.9600 . ?
C10 H10C 0.9600 . ?
C11 H11A 0.9700 . ?
C11 H11B 0.9700 . ?
C12 C14 1.417(6) . ?
C12 C13 1.488(6) . ?
C13 H13A 0.9600 . ?
C13 H13B 0.9600 . ?
C13 H13C 0.9600 . ?
C14 C15 1.378(6) . ?
C14 C17 1.465(6) . ?
C15 C16 1.490(7) . ?
C16 H16A 0.9600 . ?
C16 H16B 0.9600 . ?
C16 H16C 0.9600 . ?
C17 C18 1.373(7) . ?
C17 C21 1.387(6) . ?
C18 C19 1.372(6) . ?
C18 H18 0.9300 . ?
C19 H19 0.9300 . ?
C20 C21 1.378(7) . ?
C20 H20 0.9300 . ?
C21 H21 0.9300 . ?

loop_
_geom_torsion_atom_site_label_1
_geom_torsion_atom_site_label_2
_geom_torsion_atom_site_label_3
_geom_torsion_atom_site_label_4
_geom_torsion
_geom_torsion_site_symmetry_1
_geom_torsion_site_symmetry_2
_geom_torsion_site_symmetry_3
_geom_torsion_site_symmetry_4
_geom_torsion_publ_flag
N7 Co1 N1 C4 38.1(4) . . . . ?
N7 Co1 N1 C4 -142.1(4) 3_654 . . . ?
N1 Co1 N1 C4 128.0(4) 3_654 . . . ?
N6 Co1 N1 C4 -52.4(4) 8_765 . . . ?
N7 Co1 N1 C3 -143.3(4) . . . . ?
N7 Co1 N1 C3 36.5(4) 3_654 . . . ?
N1 Co1 N1 C3 -53.4(4) 3_654 . . . ?
N6 Co1 N1 C3 126.3(4) 8_765 . . . ?
C7 N2 N3 C9 -1.2(5) . . . . ?
C11 N2 N3 C9 178.6(4) . . . . ?
C15 N4 N5 C12 0.4(5) . . . . ?
C11 N4 N5 C12 -179.1(4) . . . . ?
N1 Co1 N7 C22 -109(3) 3_654 . . . ?
N1 Co1 N7 C22 -17(3) . . . . ?
N6 Co1 N7 C22 73(3) 8_765 . . . ?
N6 Co1 N7 C22 161(3) 6_565 . . . ?
C5 C1 C2 C3 1.1(7) . . . . ?
C6 C1 C2 C3 179.8(5) . . . . ?
C4 N1 C3 C2 -1.5(8) . . . . ?
Co1 N1 C3 C2 179.8(4) . . . . ?
C1 C2 C3 N1 -0.3(8) . . . . ?
C3 N1 C4 C5 2.5(8) . . . . ?
Co1 N1 C4 C5 -178.8(4) . . . . ?
C2 C1 C5 C4 -0.2(7) . . . . ?
C6 C1 C5 C4 -178.9(5) . . . . ?
N1 C4 C5 C1 -1.7(8) . . . . ?
C5 C1 C6 C7 45.4(7) . . . . ?
C2 C1 C6 C7 -133.2(5) . . . . ?
C5 C1 C6 C9 -133.2(5) . . . . ?
C2 C1 C6 C9 48.1(7) . . . . ?
N3 N2 C7 C6 0.9(5) . . . . ?
C11 N2 C7 C6 -178.8(4) . . . . ?
N3 N2 C7 C8 177.7(4) . . . . ?
C11 N2 C7 C8 -2.0(7) . . . . ?
C9 C6 C7 N2 -0.3(5) . . . . ?
C1 C6 C7 N2 -179.1(4) . . . . ?
C9 C6 C7 C8 -176.5(5) . . . . ?
C1 C6 C7 C8 4.6(9) . . . . ?
N2 N3 C9 C6 1.0(5) . . . . ?
N2 N3 C9 C10 -179.8(4) . . . . ?
C7 C6 C9 N3 -0.5(5) . . . . ?
C1 C6 C9 N3 178.4(4) . . . . ?
C7 C6 C9 C10 -179.6(5) . . . . ?
C1 C6 C9 C10 -0.7(9) . . . . ?
C7 N2 C11 N4 -102.0(5) . . . . ?
N3 N2 C11 N4 78.3(5) . . . . ?
C15 N4 C11 N2 -96.7(5) . . . . ?
N5 N4 C11 N2 82.6(5) . . . . ?
N4 N5 C12 C14 0.1(5) . . . . ?
N4 N5 C12 C13 -176.0(4) . . . . ?
N5 C12 C14 C15 -0.5(5) . . . . ?
C13 C12 C14 C15 175.2(4) . . . . ?
N5 C12 C14 C17 179.5(4) . . . . ?
C13 C12 C14 C17 -4.8(8) . . . . ?
N5 N4 C15 C14 -0.7(5) . . . . ?
C11 N4 C15 C14 178.7(4) . . . . ?
N5 N4 C15 C16 -179.5(4) . . . . ?
C11 N4 C15 C16 -0.2(8) . . . . ?
C12 C14 C15 N4 0.7(5) . . . . ?
C17 C14 C15 N4 -179.3(4) . . . . ?
C12 C14 C15 C16 179.4(5) . . . . ?
C17 C14 C15 C16 -0.6(9) . . . . ?
C15 C14 C17 C18 125.4(5) . . . . ?
C12 C14 C17 C18 -54.5(7) . . . . ?
C15 C14 C17 C21 -53.9(7) . . . . ?
C12 C14 C17 C21 126.1(5) . . . . ?
C21 C17 C18 C19 0.0(7) . . . . ?
C14 C17 C18 C19 -179.3(5) . . . . ?
C20 N6 C19 C18 1.3(7) . . . . ?
Co1 N6 C19 C18 -176.2(4) 6_655 . . . ?
C17 C18 C19 N6 -0.5(8) . . . . ?
C19 N6 C20 C21 -1.7(8) . . . . ?
Co1 N6 C20 C21 175.8(4) 6_655 . . . ?
N6 C20 C21 C17 1.3(8) . . . . ?
C18 C17 C21 C20 -0.4(7) . . . . ?
C14 C17 C21 C20 179.0(5) . . . . ?
